data_8104627
loop_
_publ_author_name
'Aiqing, Chen'
'Lixue, Zhang'

_publ_section_title
;
 Crystal structure of Al-rich fluorophlogopite,
 K1.0(Mg2.8Al0.2)(Si2.8Al1.2)O10F2
;
_journal_issue 5
_journal_name_full 'Zeitschrift f\"ur Kristallographie - New Crystal Structures'
_journal_page_first 931
_journal_page_last 933
_journal_paper_doi 10.1515/ncrs-2021-0157
_journal_volume 236
_journal_year 2021
_chemical_formula_moiety '0.5(Al2.8 F4 K2 Mg5.6 O20 Si5.6)'
_chemical_formula_sum 'Al1.4 F2 K Mg2.8 O10 Si2.8'
_chemical_formula_weight 421.59
_chemical_melting_point 1375
_chemical_name_systematic fluorophlogopite
_space_group_crystal_system monoclinic
_space_group_IT_number 12
_space_group_name_Hall '-C 2y'
_space_group_name_H-M_alt 'C 1 2/m 1'
_atom_sites_solution_hydrogens .
_atom_sites_solution_primary dual
_cell_angle_alpha 90
_cell_angle_beta 100.173(3)
_cell_angle_gamma 90
_cell_formula_units_Z 2
_cell_length_a 5.3040(11)
_cell_length_b 9.2288(18)
_cell_length_c 10.1286(20)
_cell_measurement_reflns_used 1867
_cell_measurement_temperature 298(2)
_cell_measurement_theta_max 33.132
_cell_measurement_theta_min 2.043
_cell_volume 488.00(17)
_computing_molecular_graphics 'Olex2 (Dolomanov et al., 2009)'
_computing_publication_material 'Olex2 (Dolomanov et al., 2009)'
_computing_structure_refinement 'ShelXL (Sheldrick, 2015)'
_computing_structure_solution 'ShelXT (Sheldrick, 2015)'
_diffrn_ambient_temperature 298(2)
_diffrn_measured_fraction_theta_full 1.000
_diffrn_measured_fraction_theta_max 0.918
_diffrn_measurement_device_type XtaLAB
_diffrn_measurement_method 'phi and omega scans'
_diffrn_radiation_monochromator graphite
_diffrn_radiation_type MoK\a
_diffrn_radiation_wavelength 0.71073
_diffrn_reflns_av_R_equivalents 0.0168
_diffrn_reflns_av_unetI/netI 0.0184
_diffrn_reflns_Laue_measured_fraction_full 1.000
_diffrn_reflns_Laue_measured_fraction_max 0.918
_diffrn_reflns_limit_h_max 8
_diffrn_reflns_limit_h_min -8
_diffrn_reflns_limit_k_max 10
_diffrn_reflns_limit_k_min -13
_diffrn_reflns_limit_l_max 12
_diffrn_reflns_limit_l_min -15
_diffrn_reflns_number 2246
_diffrn_reflns_point_group_measured_fraction_full 1.000
_diffrn_reflns_point_group_measured_fraction_max 0.918
_diffrn_reflns_theta_full 25.242
_diffrn_reflns_theta_max 33.652
_diffrn_reflns_theta_min 2.043
_exptl_absorpt_coefficient_mu 1.282
_exptl_absorpt_correction_T_max 1.00
_exptl_absorpt_correction_T_min 0.6002
_exptl_absorpt_correction_type multi-scan
_exptl_absorpt_process_details
;
CrysAlisPro 1.171.39.27b (Rigaku Oxford Diffraction, 2015)
Empirical absorption correction using spherical harmonics,
 implemented in SCALE3 ABSPACK scaling algorithm.
;
_exptl_crystal_colour 'clear light colourless'
_exptl_crystal_colour_lustre glass
_exptl_crystal_colour_modifier light
_exptl_crystal_colour_primary colourless
_exptl_crystal_density_diffrn 2.869
_exptl_crystal_description flake
_exptl_crystal_F_000 416
_exptl_crystal_preparation 'small piece of crystal was cut by knife'
_exptl_crystal_recrystallization_method 'colourless and flake crystal'
_exptl_crystal_size_max 0.1
_exptl_crystal_size_mid 0.1
_exptl_crystal_size_min 0.05
_refine_diff_density_max 0.870
_refine_diff_density_min -0.491
_refine_diff_density_rms 0.144
_refine_ls_extinction_coef .
_refine_ls_extinction_method none
_refine_ls_goodness_of_fit_ref 1.186
_refine_ls_hydrogen_treatment undef
_refine_ls_matrix_type full
_refine_ls_number_parameters 53
_refine_ls_number_reflns 940
_refine_ls_number_restraints 0
_refine_ls_restrained_S_all 1.186
_refine_ls_R_factor_all 0.0423
_refine_ls_R_factor_gt 0.0387
_refine_ls_shift/su_max 0.000
_refine_ls_shift/su_mean 0.000
_refine_ls_structure_factor_coef Fsqd
_refine_ls_weighting_details 'w=1/[\s^2^(Fo^2^)+(0.0590P)^2^+0.7340P] where P=(Fo^2^+2Fc^2^)/3'
_refine_ls_weighting_scheme calc
_refine_ls_wR_factor_gt 0.1067
_refine_ls_wR_factor_ref 0.1086
_reflns_Friedel_coverage 0.000
_reflns_Friedel_fraction_full .
_reflns_Friedel_fraction_max .
_reflns_number_gt 874
_reflns_number_total 940
_reflns_threshold_expression 'I > 2\s(I)'
_cod_data_source_file suppl_j_ncrs-2021-0157_suppl.cif
_cod_data_source_block y
_cod_original_formula_sum 'Al1.40 F2 K Mg2.80 O10 Si2.80'
_cod_database_code 8104627
_shelx_space_group_comment
;
The symmetry employed for this shelxl refinement is uniquely defined
by the following loop, which should always be used as a source of
symmetry information in preference to the above space-group names.
They are only intended as comments.
;
_olex2_refinement_description
;
1. Shared sites
{Si1, Al1}
{Mg2, Al3}
{Mg1, Al2}
2. Uiso/Uaniso restraints and constraints
Uanis(Si1) = Uanis(Al1)
Uanis(Mg2) = Uanis(Al3)
Uanis(Mg1) = Uanis(Al2)
3. Others
 Fixed Sof: Si1(0.7) Al1(0.3) Mg2(0.467) Al3(0.033) Mg1(0.2335) Al2(0.0165)
;

loop_
_space_group_symop_operation_xyz
'x, y, z'
'-x, y, -z'
'x+1/2, y+1/2, z'
'-x+1/2, y+1/2, -z'
'-x, -y, -z'
'x, -y, z'
'-x+1/2, -y+1/2, -z'
'x+1/2, -y+1/2, z'

loop_
_atom_site_label
_atom_site_type_symbol
_atom_site_fract_x
_atom_site_fract_y
_atom_site_fract_z
_atom_site_U_iso_or_equiv
_atom_site_adp_type
_atom_site_occupancy
_atom_site_site_symmetry_order
_atom_site_calc_flag
_atom_site_refinement_flags_posn
_atom_site_refinement_flags_adp
_atom_site_refinement_flags_occupancy
_atom_site_disorder_assembly
_atom_site_disorder_group
K1 K 1.000000 0.000000 0.000000 0.0287(3) Uani 1 4 d S T P A .
F1 F 0.3672(3) 0.500000 0.59653(16) 0.0122(3) Uani 1 2 d S T P . .
O1 O 0.5119(4) 0.000000 0.1673(2) 0.0163(4) Uani 1 2 d S T P . .
O2 O 0.8282(3) 0.22812(18) 0.16727(14) 0.0164(3) Uani 1 1 d . . . . .
O3 O 0.6313(3) 0.16655(14) 0.39191(14) 0.0098(3) Uani 1 1 d . . . . .
Si1 Si 0.57553(9) 0.16665(5) 0.22461(5) 0.00728(15) Uani 0.7 1 d . . . A 1
Al1 Al 0.57553(9) 0.16665(5) 0.22461(5) 0.00728(15) Uani 0.3 1 d . . . A 2
Mg2 Mg 0.500000 0.33029(9) 0.500000 0.0084(2) Uani 0.934 2 d S T P A 3
Al3 Al 0.500000 0.33029(9) 0.500000 0.0084(2) Uani 0.066 2 d S T P A 4
Mg1 Mg 0.000000 0.500000 0.500000 0.0089(3) Uani 0.934 4 d S T P A 5
Al2 Al 0.000000 0.500000 0.500000 0.0089(3) Uani 0.066 4 d S T P A 6

loop_
_atom_site_aniso_label
_atom_site_aniso_U_11
_atom_site_aniso_U_22
_atom_site_aniso_U_33
_atom_site_aniso_U_23
_atom_site_aniso_U_13
_atom_site_aniso_U_12
K1 0.0283(5) 0.0296(6) 0.0283(5) 0.000 0.0049(4) 0.000
F1 0.0094(7) 0.0132(8) 0.0139(7) 0.000 0.0018(5) 0.000
O1 0.0189(10) 0.0117(9) 0.0171(9) 0.000 -0.0002(7) 0.000
O2 0.0137(6) 0.0197(7) 0.0157(6) -0.0027(6) 0.0026(5) -0.0050(5)
O3 0.0083(6) 0.0087(6) 0.0124(6) -0.0003(4) 0.0016(4) -0.0002(4)
Si1 0.0055(2) 0.0063(2) 0.0100(2) -0.00030(16) 0.00113(16) 0.00001(15)
Al1 0.0055(2) 0.0063(2) 0.0100(2) -0.00030(16) 0.00113(16) 0.00001(15)
Mg2 0.0056(4) 0.0066(4) 0.0130(4) 0.000 0.0016(3) 0.000
Al3 0.0056(4) 0.0066(4) 0.0130(4) 0.000 0.0016(3) 0.000
Mg1 0.0064(5) 0.0064(5) 0.0140(6) 0.000 0.0020(4) 0.000
Al2 0.0064(5) 0.0064(5) 0.0140(6) 0.000 0.0020(4) 0.000

loop_
_atom_type_symbol
_atom_type_description
_atom_type_scat_dispersion_real
_atom_type_scat_dispersion_imag
_atom_type_scat_source
Al Al 0.0645 0.0514 'International Tables Vol C Tables 4.2.6.8 and 6.1.1.4'
F F 0.0171 0.0103 'International Tables Vol C Tables 4.2.6.8 and 6.1.1.4'
K K 0.2009 0.2494 'International Tables Vol C Tables 4.2.6.8 and 6.1.1.4'
Mg Mg 0.0486 0.0363 'International Tables Vol C Tables 4.2.6.8 and 6.1.1.4'
O O 0.0106 0.0060 'International Tables Vol C Tables 4.2.6.8 and 6.1.1.4'
Si Si 0.0817 0.0704 'International Tables Vol C Tables 4.2.6.8 and 6.1.1.4'

loop_
_geom_angle_atom_site_label_1
_geom_angle_atom_site_label_2
_geom_angle_atom_site_label_3
_geom_angle
_geom_angle_site_symmetry_1
_geom_angle_site_symmetry_3
O1 K1 O1 180.0 5_655 1_655
O1 K1 O1 180.0 5_755 .
O1 K1 O1 115.37(7) 1_655 .
O1 K1 O1 115.37(7) 5_655 5_755
O1 K1 O1 64.63(7) 5_655 .
O1 K1 O1 64.63(7) 1_655 5_755
O1 K1 O2 90.95(4) 5_655 2_755
O1 K1 O2 50.29(3) 5_655 7_655
O1 K1 O2 50.29(3) 5_655 4_645
O1 K1 O2 89.05(4) 1_655 2_755
O1 K1 O2 129.71(3) 5_655 3_545
O1 K1 O2 89.05(4) 5_655 .
O1 K1 O2 97.13(4) 5_755 4_645
O1 K1 O2 90.95(4) 1_655 .
O1 K1 O2 97.13(4) 5_755 7_655
O1 K1 O2 90.95(4) 5_655 5_755
O1 K1 O2 82.87(4) 5_755 3_545
O1 K1 O2 89.05(4) 1_655 5_755
O1 K1 O2 129.71(3) 1_655 4_645
O1 K1 O2 89.05(4) 5_655 6
O1 K1 O2 82.87(4) . 4_645
O1 K1 O2 90.95(4) 1_655 6
O1 K1 O2 97.13(4) . 3_545
O1 K1 O2 129.71(3) 5_655 8
O1 K1 O2 82.87(4) . 7_655
O1 K1 O2 50.29(3) 1_655 8
O1 K1 O2 50.29(3) 1_655 3_545
O1 K1 O2 82.87(4) 5_755 8
O1 K1 O2 97.13(4) . 8
O1 K1 O2 129.71(3) 1_655 7_655
O2 K1 O1 50.29(3) 5_755 5_755
O2 K1 O1 129.71(3) 5_755 .
O2 K1 O1 50.29(3) . .
O2 K1 O1 129.71(3) 6 5_755
O2 K1 O1 50.29(3) 6 .
O2 K1 O1 50.29(3) 2_755 5_755
O2 K1 O1 129.71(3) . 5_755
O2 K1 O1 129.71(3) 2_755 .
O2 K1 O2 50.045(18) 5_755 4_645
O2 K1 O2 115.57(5) 6 8
O2 K1 O2 129.955(17) 5_755 8
O2 K1 O2 64.43(5) 6 4_645
O2 K1 O2 129.955(17) 2_755 3_545
O2 K1 O2 115.57(5) 2_755 4_645
O2 K1 O2 82.60(6) 8 7_655
O2 K1 O2 129.955(18) . 4_645
O2 K1 O2 64.43(5) 5_755 3_545
O2 K1 O2 50.045(18) . 8
O2 K1 O2 64.43(5) . 7_655
O2 K1 O2 180.0 6 2_755
O2 K1 O2 115.57(5) . 3_545
O2 K1 O2 180.00(5) 8 4_645
O2 K1 O2 97.40(6) 4_645 7_655
O2 K1 O2 88.77(6) 2_755 .
O2 K1 O2 91.23(6) 6 .
O2 K1 O2 82.60(6) 4_645 3_545
O2 K1 O2 50.045(17) 6 3_545
O2 K1 O2 115.57(5) 5_755 7_655
O2 K1 O2 180.0 7_655 3_545
O2 K1 O2 97.40(6) 8 3_545
O2 K1 O2 91.23(6) 5_755 2_755
O2 K1 O2 180.0 5_755 .
O2 K1 O2 88.77(6) 5_755 6
O2 K1 O2 129.955(18) 6 7_655
O2 K1 O2 64.43(5) 2_755 8
O2 K1 O2 50.045(18) 2_755 7_655
Mg2 F1 Mg2 100.53(8) 5_666 .
K1 O1 K1 115.37(7) 1_455 .
Si1 O1 K1 92.85(8) 6 .
Si1 O1 K1 108.21(8) 6 1_455
Si1 O1 K1 108.21(8) . 1_455
Si1 O1 K1 92.85(8) . .
Si1 O1 Si1 136.24(14) 6 .
Al1 O1 K1 92.85(8) . .
K1 O2 K1 115.57(5) . 3_455
Si1 O2 K1 92.69(7) 8 3_455
Si1 O2 K1 93.08(7) . 3_455
Si1 O2 K1 108.01(7) . .
Si1 O2 K1 108.37(7) 8 .
Si1 O2 Si1 136.13(10) . 8
Al1 O2 K1 108.01(7) . .
Si1 O3 Mg2 121.32(8) . 7_656
Si1 O3 Mg1 121.33(7) . 3_545
Al1 O3 Mg1 121.33(7) . 3_545
Mg2 O3 Mg1 94.96(6) . 3_545
Mg2 O3 Mg1 96.04(6) 7_656 3_545
Al3 O3 Mg1 94.96(6) . 3_545
K1 Si1 K1 88.624(18) 1_455 .
K1 Si1 K1 88.867(17) . 3_455
K1 Si1 K1 88.89(2) 1_455 3_455
O1 Si1 K1 123.19(7) . 3_455
O1 Si1 K1 61.31(8) . .
O1 Si1 K1 47.29(7) . 1_455
O1 Si1 O3 110.12(9) . .
O2 Si1 K1 123.02(6) . 1_455
O2 Si1 K1 61.52(6) 8_455 1_455
O2 Si1 K1 123.04(6) 8_455 .
O2 Si1 K1 61.22(6) . 3_455
O2 Si1 K1 47.54(6) . .
O2 Si1 K1 47.28(6) 8_455 3_455
O2 Si1 O1 108.81(10) 8_455 .
O2 Si1 O1 108.85(10) . .
O2 Si1 O2 108.51(6) . 8_455
O2 Si1 O3 110.36(8) . .
O2 Si1 O3 110.16(8) 8_455 .
O3 Si1 K1 126.23(5) . .
O3 Si1 K1 126.03(5) . 1_455
O3 Si1 K1 126.08(5) . 3_455
K1 Al1 K1 88.624(18) 1_455 .
K1 Al1 K1 88.89(2) 1_455 3_455
K1 Al1 K1 88.867(17) . 3_455
O1 Al1 K1 61.31(8) . .
O1 Al1 K1 123.19(7) . 3_455
O1 Al1 K1 47.29(7) . 1_455
O1 Al1 O3 110.12(9) . .
O2 Al1 K1 61.22(6) . 3_455
O2 Al1 K1 47.54(6) . .
O2 Al1 K1 123.02(6) . 1_455
O2 Al1 K1 47.28(6) 8_455 3_455
O2 Al1 K1 61.52(6) 8_455 1_455
O2 Al1 K1 123.04(6) 8_455 .
O2 Al1 O1 108.81(10) 8_455 .
O2 Al1 O1 108.85(10) . .
O2 Al1 O2 108.51(6) . 8_455
O2 Al1 O3 110.36(8) . .
O2 Al1 O3 110.16(8) 8_455 .
O3 Al1 K1 126.03(5) . 1_455
O3 Al1 K1 126.08(5) . 3_455
O3 Al1 K1 126.23(5) . .
F1 Mg2 F1 79.47(8) 5_666 .
F1 Mg2 O3 176.45(6) 5_666 2_656
F1 Mg2 O3 82.43(6) 5_666 7_656
F1 Mg2 O3 97.53(5) 5_666 .
F1 Mg2 O3 97.53(5) . 2_656
F1 Mg2 O3 96.32(6) . 7_656
F1 Mg2 O3 96.32(6) 5_666 8_455
F1 Mg2 O3 82.43(6) . 8_455
F1 Mg2 O3 176.46(6) . .
F1 Mg2 Mg2 138.68(5) 5_666 7_556
F1 Mg2 Mg2 39.74(4) . 5_666
F1 Mg2 Mg2 39.74(4) 5_666 5_666
F1 Mg2 Mg2 89.96(4) . 7_556
F1 Mg2 Mg2 138.68(5) . 7_656
F1 Mg2 Mg2 89.96(4) 5_666 7_656
O3 Mg2 O3 85.52(8) . 2_656
O3 Mg2 O3 178.39(8) 8_455 7_656
O3 Mg2 O3 96.08(6) 2_656 7_656
O3 Mg2 O3 85.11(6) 2_656 8_455
O3 Mg2 O3 85.11(6) . 7_656
O3 Mg2 O3 96.08(6) . 8_455
O3 Mg2 Mg2 42.65(4) 2_656 7_556
O3 Mg2 Mg2 137.24(4) 2_656 5_666
O3 Mg2 Mg2 138.72(5) 7_656 7_556
O3 Mg2 Mg2 42.65(4) . 7_656
O3 Mg2 Mg2 91.10(5) . 7_556
O3 Mg2 Mg2 89.19(4) 7_656 5_666
O3 Mg2 Mg2 137.24(4) . 5_666
O3 Mg2 Mg2 138.72(5) 8_455 7_656
O3 Mg2 Mg2 89.19(4) 8_455 5_666
O3 Mg2 Mg2 42.46(4) 7_656 7_656
O3 Mg2 Mg2 42.46(4) 8_455 7_556
O3 Mg2 Mg2 91.10(5) 2_656 7_656
F1 Al3 F1 79.47(8) 5_666 .
F1 Al3 O3 97.53(5) . 2_656
F1 Al3 O3 82.43(6) . 8_455
F1 Al3 O3 97.53(5) 5_666 .
F1 Al3 O3 96.32(6) 5_666 8_455
F1 Al3 O3 176.46(6) . .
F1 Al3 O3 82.43(6) 5_666 7_656
F1 Al3 O3 176.45(6) 5_666 2_656
F1 Al3 O3 96.32(6) . 7_656
O3 Al3 O3 85.11(6) 2_656 8_455
O3 Al3 O3 178.39(8) 8_455 7_656
O3 Al3 O3 96.08(6) 2_656 7_656
O3 Al3 O3 85.52(8) . 2_656
O3 Al3 O3 96.08(6) . 8_455
O3 Al3 O3 85.11(6) . 7_656
F1 Mg1 F1 180.0 5_566 .
F1 Mg1 O3 97.43(5) 5_566 8_455
F1 Mg1 O3 97.43(5) 5_566 3_455
F1 Mg1 O3 97.43(5) . 7_556
F1 Mg1 O3 82.57(5) . 8_455
F1 Mg1 O3 82.57(5) 5_566 7_556
F1 Mg1 O3 82.57(5) 5_566 4_556
F1 Mg1 O3 97.43(5) . 4_556
F1 Mg1 O3 82.57(5) . 3_455
O3 Mg1 O3 84.55(7) 4_556 3_455
O3 Mg1 O3 180.00(5) 3_455 7_556
O3 Mg1 O3 95.45(7) 4_556 7_556
O3 Mg1 O3 180.00(6) 8_455 4_556
O3 Mg1 O3 84.55(7) 8_455 7_556
O3 Mg1 O3 95.45(7) 8_455 3_455
F1 Al2 F1 180.0 5_566 .
F1 Al2 O3 97.43(5) 5_566 3_455
F1 Al2 O3 97.43(5) . 7_556
F1 Al2 O3 82.57(5) . 8_455
F1 Al2 O3 82.57(5) . 3_455
F1 Al2 O3 82.57(5) 5_566 4_556
F1 Al2 O3 82.57(5) 5_566 7_556
F1 Al2 O3 97.43(5) 5_566 8_455
F1 Al2 O3 97.43(5) . 4_556
O3 Al2 O3 84.55(7) 4_556 3_455
O3 Al2 O3 95.45(7) 4_556 7_556
O3 Al2 O3 84.55(7) 8_455 7_556
O3 Al2 O3 180.00(5) 3_455 7_556
O3 Al2 O3 95.45(7) 8_455 3_455
O3 Al2 O3 180.00(6) 8_455 4_556

loop_
_geom_bond_atom_site_label_1
_geom_bond_atom_site_label_2
_geom_bond_distance
_geom_bond_site_symmetry_2
K1 O1 2.936(2) 5_655
K1 O1 3.335(2) .
K1 O1 2.936(2) 1_655
K1 O1 3.335(2) 5_755
K1 O2 2.9458(16) 2_755
K1 O2 3.3399(17) 4_645
K1 O2 3.3399(17) 3_545
K1 O2 2.9458(16) .
K1 O2 3.3399(17) 7_655
K1 O2 2.9458(16) 5_755
K1 O2 2.9458(16) 6
K1 O2 3.3399(17) 8
F1 Mg2 2.0367(12) 5_666
F1 Mg2 2.0367(12) .
F1 Al3 2.0367(12) .
F1 Mg1 2.0191(17) .
F1 Al2 2.0191(17) .
O1 Si1 1.6573(10) 6
O1 Si1 1.6574(10) .
O1 Al1 1.6574(10) .
O2 Si1 1.6524(16) .
O2 Si1 1.6529(16) 8
O2 Al1 1.6524(16) .
O3 Si1 1.6679(15) .
O3 Al1 1.6679(15) .
O3 Mg2 2.0659(15) 7_656
O3 Mg2 2.0582(15) .
O3 Al3 2.0582(15) .
O3 Mg1 2.0774(13) 3_545
Mg2 Mg2 3.0380(10) 7_556
Mg2 Mg2 3.1324(18) 5_666
Mg2 Mg2 3.0380(10) 7_656
